data_2310643
loop_
_publ_author_name
'Okaya, Y.'
'Pepinsky, R.'

_publ_section_title
;
 Crystal Structure of Triaminoguanidium Chloride, (NH~2~.NH)~3~C.Cl
;
_journal_issue 11
_journal_name_full 'Acta Crystallographica (1,1948-23,1967)'
_journal_page_first 681
_journal_page_last 684
_journal_paper_doi 10.1107/S0365110X57002364
_journal_volume 10
_journal_year 1957
_chemical_formula_sum 'C H9 Cl N6'
_chemical_name_systematic '(N H2 N H)3 C Cl'
_space_group_IT_number 176
_symmetry_space_group_name_Hall '-P 6c'
_symmetry_space_group_name_H-M 'P 63/m'
_cell_angle_alpha 90
_cell_angle_beta 90
_cell_angle_gamma 120
_cell_formula_units_Z 2
_cell_length_a 7.528
_cell_length_b 7.528
_cell_length_c 6.253
_cell_volume 306.887
_citation_journal_id_ASTM ACCRA9
_cod_data_source_file Okaya_ACCRA9_1957_248.cif
_cod_data_source_block C1H9Cl1N6
_cod_original_cell_volume 306.8868
_cod_original_formula_sum 'C1 H9 Cl1 N6'
_cod_database_code 2310643
_cod_depositor_comments
;
 Marking attached hydrogen atoms.

 Antanas Vaitkus,
 2016-12-28
;

loop_
_symmetry_equiv_pos_as_xyz
x,y,z
x-y,x,z+1/2
-y,x-y,z
-x,-y,z+1/2
-x+y,-x,z
y,-x+y,z+1/2
-x,-y,-z
-x+y,-x,-z-1/2
y,-x+y,-z
x,y,-z-1/2
x-y,x,-z
-y,x-y,-z-1/2

loop_
_atom_site_label
_atom_site_type_symbol
_atom_site_fract_x
_atom_site_fract_y
_atom_site_fract_z
_atom_site_occupancy
_atom_site_U_iso_or_equiv
_atom_site_attached_hydrogens
N1 N-2 0.1845 0.0205 0.25 1 0.0 1
N2 N-2 0.2065 -0.1602 0.25 1 0.0 2
Cl1 Cl-1 0.6667 0.3333 0.25 1 0.0 0
C1 C+4 0 0 0.25 1 0.0 0
